data_2002598
loop_
_publ_author_name
'Postel, M von'
'Mueller-Buschbaum, Hk'

_publ_section_title
;
Na2 Ba Cu V2 O8: ein neuer Strukturtyp der Alkali-Erdalkalimetall
Kupfer-Oxovanadate
;
_journal_name_full
;
Zeitschrift fuer Anorganische und Allgemeine Chemie
;
_journal_page_first 107
_journal_page_last 110
_journal_paper_doi 10.1002/zaac.19926180119
_journal_volume 618
_journal_year 1992
_chemical_formula_structural 'Na2 Ba Cu (V O4)2'
_chemical_formula_sum 'Ba Cu Na2 O8 V2'
_chemical_name_systematic 'Disodium barium copper bis(vanadate)'
_space_group_IT_number 15
_symmetry_cell_setting monoclinic
_symmetry_Int_Tables_number 15
_symmetry_space_group_name_Hall '-C 2yc'
_symmetry_space_group_name_H-M 'C 1 2/c 1'
_cell_angle_alpha 90
_cell_angle_beta 92.344(27)
_cell_angle_gamma 90
_cell_formula_units_Z 4
_cell_length_a 9.4329(32)
_cell_length_b 5.6858(52)
_cell_length_c 14.0488(32)
_cell_volume 752.9
_refine_ls_R_factor_all 0.066
_cod_database_code 2002598

loop_
_symmetry_equiv_pos_as_xyz
x,y,z
-x,y,1/2-z
-x,-y,-z
x,-y,1/2+z
1/2+x,1/2+y,z
1/2-x,1/2+y,1/2-z
1/2-x,1/2-y,-z
1/2+x,1/2-y,1/2+z

loop_
_atom_site_label
_atom_site_type_symbol
_atom_site_symmetry_multiplicity
_atom_site_Wyckoff_symbol
_atom_site_fract_x
_atom_site_fract_y
_atom_site_fract_z
_atom_site_occupancy
_atom_site_attached_hydrogens
_atom_site_calc_flag
Na1 Na1+ 8 f 0.8394(6) 0.558(1) 0.4135(4) 1. 0 d
Ba1 Ba2+ 4 e 0. 0.0987(2) 0.25 1. 0 d
Cu1 Cu2+ 4 a 0. 0. 0.5 1. 0 d
V1 V5+ 8 f 0.3246(2) 0.0686(4) 0.1294(1) 1. 0 d
O1 O2- 8 f 0.121(1) 0.317(2) 0.4219(6) 1. 0 d
O2 O2- 8 f 0.321(1) 0.023(2) 0.2476(6) 1. 0 d
O3 O2- 8 f 0.1548(9) 0.127(2) 0.0854(6) 1. 0 d
O4 O2- 8 f 0.4403(9) 0.298(2) 0.1037(6) 1. 0 d

loop_
_atom_type_symbol
_atom_type_oxidation_number
Na1+ 1.000
Ba2+ 2.000
Cu2+ 2.000
V5+ 5.000
O2- -2.000
